data_7159313
loop_
_publ_author_name
'Lukoyanov, Alexander A.'
'Tabolin, Andrey A.'
'Nelyubina, Yulia V.'
'Aksenova, Svetlana A.'
'Sukhorukov, Alexey Yu'

_publ_section_title
;
 Nitronate-aryne cycloaddition as a concise route to stereochemically
 complex fused benzisoxazolines and amino alcohols.
;
_journal_issue 18
_journal_name_full 'Organic &amp; biomolecular chemistry'
_journal_page_first 3871
_journal_page_last 3880
_journal_paper_doi 10.1039/d3ob00235g
_journal_volume 21
_journal_year 2023
_chemical_formula_moiety 'C23 H21 N O3'
_chemical_formula_sum 'C23 H21 N O3'
_chemical_formula_weight 359.41
_space_group_crystal_system monoclinic
_space_group_IT_number 14
_space_group_name_Hall '-P 2ybc'
_space_group_name_H-M_alt 'P 1 21/c 1'
_atom_sites_solution_hydrogens geom
_atom_sites_solution_primary dual
_audit_creation_date 2023-03-16
_audit_creation_method
;
Olex2 1.5
(compiled 2023.02.24 svn.rf166f9f3 for OlexSys, GUI svn.r6725)
;
_audit_update_record
;
2023-03-20 deposited with the CCDC.	2023-04-12 downloaded from the CCDC.
;
_cell_angle_alpha 90
_cell_angle_beta 100.0680(10)
_cell_angle_gamma 90
_cell_formula_units_Z 4
_cell_length_a 9.3222(2)
_cell_length_b 9.7350(2)
_cell_length_c 20.5787(4)
_cell_measurement_reflns_used 9945
_cell_measurement_temperature 100
_cell_measurement_theta_max 30.58
_cell_measurement_theta_min 2.32
_cell_volume 1838.79(7)
_computing_molecular_graphics 'Olex2 1.5 (Dolomanov et al., 2009)'
_computing_publication_material 'Olex2 1.5 (Dolomanov et al., 2009)'
_computing_structure_refinement 'XL  (Sheldrick, 2008)'
_computing_structure_solution 'SHELXT 2014/5 (Sheldrick, 2014)'
_diffrn_ambient_temperature 100.00
_diffrn_measured_fraction_theta_full 0.999
_diffrn_measured_fraction_theta_max 1.000
_diffrn_measurement_device_type 'Bruker Quest D8'
_diffrn_measurement_method '\f and \w scans'
_diffrn_radiation_type MoK\a
_diffrn_radiation_wavelength 0.71073
_diffrn_reflns_av_R_equivalents 0.0302
_diffrn_reflns_av_unetI/netI 0.0248
_diffrn_reflns_Laue_measured_fraction_full 0.999
_diffrn_reflns_Laue_measured_fraction_max 1.000
_diffrn_reflns_limit_h_max 12
_diffrn_reflns_limit_h_min -12
_diffrn_reflns_limit_k_max 13
_diffrn_reflns_limit_k_min -13
_diffrn_reflns_limit_l_max 20
_diffrn_reflns_limit_l_min -28
_diffrn_reflns_number 23650
_diffrn_reflns_point_group_measured_fraction_full 0.999
_diffrn_reflns_point_group_measured_fraction_max 1.000
_diffrn_reflns_theta_full 25.242
_diffrn_reflns_theta_max 29.000
_diffrn_reflns_theta_min 2.010
_exptl_absorpt_coefficient_mu 0.086
_exptl_absorpt_correction_T_max 0.7461
_exptl_absorpt_correction_T_min 0.6982
_exptl_absorpt_correction_type multi-scan
_exptl_absorpt_process_details
;
SADABS-2016/2 (Bruker,2016/2) was used for absorption correction.
wR2(int) was 0.0790 before and 0.0435 after correction.
The Ratio of minimum to maximum transmission is 0.9358.
The \l/2 correction factor is Not present.
;
_exptl_crystal_colour 'clear colourless'
_exptl_crystal_colour_lustre clear
_exptl_crystal_colour_primary colourless
_exptl_crystal_density_diffrn 1.298
_exptl_crystal_description prism
_exptl_crystal_F_000 760
_exptl_crystal_size_max 0.3
_exptl_crystal_size_mid 0.2
_exptl_crystal_size_min 0.1
_refine_diff_density_max 0.348
_refine_diff_density_min -0.222
_refine_diff_density_rms 0.046
_refine_ls_extinction_method none
_refine_ls_goodness_of_fit_ref 1.046
_refine_ls_hydrogen_treatment constr
_refine_ls_matrix_type full
_refine_ls_number_parameters 246
_refine_ls_number_reflns 4893
_refine_ls_number_restraints 0
_refine_ls_restrained_S_all 1.046
_refine_ls_R_factor_all 0.0438
_refine_ls_R_factor_gt 0.0403
_refine_ls_shift/su_max 0.000
_refine_ls_shift/su_mean 0.000
_refine_ls_structure_factor_coef Fsqd
_refine_ls_weighting_details 'w=1/[\s^2^(Fo^2^)+(0.0525P)^2^+0.6728P] where P=(Fo^2^+2Fc^2^)/3'
_refine_ls_weighting_scheme calc
_refine_ls_wR_factor_gt 0.1039
_refine_ls_wR_factor_ref 0.1066
_reflns_Friedel_coverage 0.000
_reflns_number_gt 4459
_reflns_number_total 4893
_reflns_threshold_expression 'I > 2\s(I)'
_cod_data_source_file d3ob00235g2.cif
_cod_data_source_block al273
_cod_depositor_comments 'Adding full bibliography for 7159308--7159315.cif.'
_cod_database_code 7159313
_shelxl_version_number 2014/6
_shelx_space_group_comment
;
The symmetry employed for this shelxl refinement is uniquely defined
by the following loop, which should always be used as a source of
symmetry information in preference to the above space-group names.
They are only intended as comments.
;
_shelx_estimated_absorpt_t_max 0.991
_shelx_estimated_absorpt_t_min 0.975
_olex2_refinement_description
;
1. Fixed Uiso
 At 1.2 times of:
  All C(H) groups
 At 1.5 times of:
  All C(H,H,H) groups
2.a Ternary CH refined with riding coordinates:
 C9(H9), C17(H17)
2.b Aromatic/amide H refined with riding coordinates:
 C11(H11), C12(H12), C16(H16), C15(H15), C19(H19), C23(H23), C3(H3), C6(H6),
 C20(H20), C21(H21), C22(H22), C5(H5), C4(H4)
2.c Idealised Me refined as rotating group:
 C8(H8A,H8B,H8C), C14(H14A,H14B,H14C)
;
_olex2_submission_special_instructions 'No special instructions were received'

loop_
_space_group_symop_operation_xyz
'x, y, z'
'-x, y+1/2, -z+1/2'
'-x, -y, -z'
'x, -y-1/2, z-1/2'

loop_
_atom_site_label
_atom_site_type_symbol
_atom_site_fract_x
_atom_site_fract_y
_atom_site_fract_z
_atom_site_U_iso_or_equiv
_atom_site_adp_type
_atom_site_occupancy
_atom_site_site_symmetry_order
_atom_site_calc_flag
_atom_site_refinement_flags_posn
_atom_site_refinement_flags_adp
_atom_site_refinement_flags_occupancy
_atom_site_disorder_assembly
_atom_site_disorder_group
O2 O 0.36694(7) 0.61372(7) 0.29189(3) 0.01699(15) Uani 1 1 d . . . . .
O1 O 0.52932(8) 0.73974(8) 0.36527(4) 0.02086(16) Uani 1 1 d . . . . .
O3 O 0.78689(8) 0.06766(8) 0.53001(4) 0.02208(17) Uani 1 1 d . . . . .
N1 N 0.50683(9) 0.66744(8) 0.29915(4) 0.01603(17) Uani 1 1 d . . . . .
C10 C 0.58212(10) 0.33085(9) 0.38180(5) 0.01403(18) Uani 1 1 d . . . . .
C9 C 0.51446(10) 0.42151(9) 0.32517(4) 0.01332(17) Uani 1 1 d . . . . .
H9 H 0.4953 0.3624 0.2848 0.016 Uiso 1 1 calc R U . . .
C13 C 0.71684(10) 0.15727(10) 0.48389(5) 0.01719(19) Uani 1 1 d . . . . .
C17 C 0.36972(10) 0.48999(10) 0.33207(5) 0.01501(18) Uani 1 1 d . . . . .
H17 H 0.3691 0.5147 0.3792 0.018 Uiso 1 1 calc R U . . .
C1 C 0.61066(10) 0.54554(9) 0.30928(5) 0.01437(17) Uani 1 1 d . . . . .
C11 C 0.67564(11) 0.22546(10) 0.36959(5) 0.01746(19) Uani 1 1 d . . . . .
H11 H 0.6930 0.2116 0.3259 0.021 Uiso 1 1 calc R U . . .
C2 C 0.72354(11) 0.59467(10) 0.36550(5) 0.01735(19) Uani 1 1 d . . . . .
C7 C 0.66771(11) 0.70503(10) 0.39500(5) 0.0192(2) Uani 1 1 d . . . . .
C12 C 0.74365(11) 0.14067(10) 0.41971(5) 0.0197(2) Uani 1 1 d . . . . .
H12 H 0.8086 0.0711 0.4104 0.024 Uiso 1 1 calc R U . . .
C18 C 0.23717(10) 0.40706(10) 0.30471(5) 0.01777(19) Uani 1 1 d . . . . .
C8 C 0.66645(12) 0.52275(11) 0.24497(5) 0.0209(2) Uani 1 1 d . . . . .
H8A H 0.5839 0.5056 0.2093 0.031 Uiso 1 1 calc R U . . .
H8B H 0.7321 0.4434 0.2496 0.031 Uiso 1 1 calc R U . . .
H8C H 0.7193 0.6046 0.2345 0.031 Uiso 1 1 calc R U . . .
C16 C 0.55811(11) 0.34635(10) 0.44621(5) 0.0199(2) Uani 1 1 d . . . . .
H16 H 0.4954 0.4176 0.4558 0.024 Uiso 1 1 calc R U . . .
C15 C 0.62353(11) 0.26026(11) 0.49723(5) 0.0199(2) Uani 1 1 d . . . . .
H15 H 0.6042 0.2722 0.5407 0.024 Uiso 1 1 calc R U . . .
C19 C 0.18972(11) 0.39887(11) 0.23664(5) 0.0220(2) Uani 1 1 d . . . . .
H19 H 0.2406 0.4471 0.2076 0.026 Uiso 1 1 calc R U . . .
C23 C 0.16373(11) 0.33416(11) 0.34690(6) 0.0243(2) Uani 1 1 d . . . . .
H23 H 0.1951 0.3393 0.3933 0.029 Uiso 1 1 calc R U . . .
C3 C 0.86443(12) 0.55066(11) 0.38842(6) 0.0262(2) Uani 1 1 d . . . . .
H3 H 0.9040 0.4746 0.3686 0.031 Uiso 1 1 calc R U . . .
C6 C 0.74618(14) 0.77510(12) 0.44823(5) 0.0277(2) Uani 1 1 d . . . . .
H6 H 0.7053 0.8498 0.4684 0.033 Uiso 1 1 calc R U . . .
C20 C 0.06849(12) 0.32053(12) 0.21117(6) 0.0283(2) Uani 1 1 d . . . . .
H20 H 0.0354 0.3168 0.1648 0.034 Uiso 1 1 calc R U . . .
C21 C -0.00450(12) 0.24761(12) 0.25332(8) 0.0325(3) Uani 1 1 d . . . . .
H21 H -0.0874 0.1939 0.2359 0.039 Uiso 1 1 calc R U . . .
C22 C 0.04369(12) 0.25333(12) 0.32078(7) 0.0314(3) Uani 1 1 d . . . . .
H22 H -0.0052 0.2019 0.3495 0.038 Uiso 1 1 calc R U . . .
C5 C 0.88802(14) 0.73038(14) 0.47067(6) 0.0330(3) Uani 1 1 d . . . . .
H5 H 0.9457 0.7760 0.5069 0.040 Uiso 1 1 calc R U . . .
C4 C 0.94707(13) 0.62074(13) 0.44136(6) 0.0328(3) Uani 1 1 d . . . . .
H4 H 1.0445 0.5930 0.4574 0.039 Uiso 1 1 calc R U . . .
C14 C 0.74022(14) 0.06569(13) 0.59245(5) 0.0298(3) Uani 1 1 d . . . . .
H14A H 0.6353 0.0472 0.5859 0.045 Uiso 1 1 calc R U . . .
H14B H 0.7605 0.1549 0.6141 0.045 Uiso 1 1 calc R U . . .
H14C H 0.7928 -0.0064 0.6202 0.045 Uiso 1 1 calc R U . . .

loop_
_atom_site_aniso_label
_atom_site_aniso_U_11
_atom_site_aniso_U_22
_atom_site_aniso_U_33
_atom_site_aniso_U_23
_atom_site_aniso_U_13
_atom_site_aniso_U_12
O2 0.0152(3) 0.0146(3) 0.0205(3) 0.0034(3) 0.0012(3) 0.0006(2)
O1 0.0229(4) 0.0170(3) 0.0229(4) -0.0070(3) 0.0048(3) 0.0003(3)
O3 0.0283(4) 0.0210(4) 0.0171(3) 0.0042(3) 0.0046(3) 0.0091(3)
N1 0.0169(4) 0.0141(4) 0.0171(4) -0.0013(3) 0.0031(3) -0.0001(3)
C10 0.0150(4) 0.0116(4) 0.0156(4) -0.0005(3) 0.0028(3) -0.0006(3)
C9 0.0139(4) 0.0118(4) 0.0144(4) -0.0006(3) 0.0028(3) 0.0004(3)
C13 0.0187(4) 0.0155(4) 0.0171(4) 0.0017(3) 0.0022(3) 0.0012(3)
C17 0.0162(4) 0.0132(4) 0.0160(4) 0.0013(3) 0.0038(3) 0.0014(3)
C1 0.0154(4) 0.0116(4) 0.0163(4) 0.0000(3) 0.0032(3) 0.0007(3)
C11 0.0211(5) 0.0166(4) 0.0161(4) 0.0009(3) 0.0071(3) 0.0030(3)
C2 0.0185(4) 0.0141(4) 0.0186(4) 0.0027(3) 0.0009(3) -0.0029(3)
C7 0.0232(5) 0.0170(4) 0.0172(4) 0.0011(4) 0.0033(4) -0.0048(4)
C12 0.0231(5) 0.0171(4) 0.0203(5) 0.0017(4) 0.0073(4) 0.0068(4)
C18 0.0139(4) 0.0144(4) 0.0253(5) -0.0013(4) 0.0039(3) 0.0020(3)
C8 0.0246(5) 0.0197(5) 0.0209(5) -0.0022(4) 0.0110(4) -0.0024(4)
C16 0.0251(5) 0.0179(4) 0.0170(4) -0.0012(3) 0.0045(4) 0.0073(4)
C15 0.0255(5) 0.0200(5) 0.0143(4) -0.0006(3) 0.0039(4) 0.0052(4)
C19 0.0204(5) 0.0182(5) 0.0262(5) -0.0029(4) 0.0012(4) 0.0005(4)
C23 0.0189(5) 0.0226(5) 0.0334(6) 0.0010(4) 0.0103(4) 0.0008(4)
C3 0.0215(5) 0.0195(5) 0.0349(6) 0.0064(4) -0.0028(4) -0.0021(4)
C6 0.0378(6) 0.0262(5) 0.0193(5) -0.0044(4) 0.0052(4) -0.0129(5)
C20 0.0204(5) 0.0227(5) 0.0387(6) -0.0098(5) -0.0035(4) 0.0024(4)
C21 0.0148(5) 0.0225(5) 0.0591(8) -0.0100(5) 0.0029(5) -0.0013(4)
C22 0.0195(5) 0.0233(5) 0.0546(8) -0.0001(5) 0.0151(5) -0.0025(4)
C5 0.0384(7) 0.0367(7) 0.0199(5) 0.0045(5) -0.0057(5) -0.0192(5)
C4 0.0256(6) 0.0323(6) 0.0349(6) 0.0141(5) -0.0109(5) -0.0092(5)
C14 0.0375(6) 0.0347(6) 0.0174(5) 0.0070(4) 0.0055(4) 0.0131(5)

loop_
_atom_type_symbol
_atom_type_description
_atom_type_scat_dispersion_real
_atom_type_scat_dispersion_imag
_atom_type_scat_source
C C 0.0033 0.0016 'International Tables Vol C Tables 4.2.6.8 and 6.1.1.4'
H H 0.0000 0.0000 'International Tables Vol C Tables 4.2.6.8 and 6.1.1.4'
N N 0.0061 0.0033 'International Tables Vol C Tables 4.2.6.8 and 6.1.1.4'
O O 0.0106 0.0060 'International Tables Vol C Tables 4.2.6.8 and 6.1.1.4'

loop_
_geom_angle_atom_site_label_1
_geom_angle_atom_site_label_2
_geom_angle_atom_site_label_3
_geom_angle
_geom_angle_site_symmetry_1
_geom_angle_site_symmetry_3
_geom_angle_publ_flag
N1 O2 C17 109.07(7) . . ?
C7 O1 N1 104.97(7) . . ?
C13 O3 C14 116.71(8) . . ?
O2 N1 O1 104.58(6) . . ?
O2 N1 C1 106.49(7) . . ?
O1 N1 C1 104.75(7) . . ?
C11 C10 C9 118.70(8) . . ?
C16 C10 C9 123.88(8) . . ?
C16 C10 C11 117.42(9) . . ?
C10 C9 H9 107.1 . . ?
C10 C9 C17 116.00(7) . . ?
C10 C9 C1 115.67(7) . . ?
C17 C9 H9 107.1 . . ?
C17 C9 C1 103.21(7) . . ?
C1 C9 H9 107.1 . . ?
O3 C13 C12 116.09(8) . . ?
O3 C13 C15 124.33(9) . . ?
C15 C13 C12 119.57(9) . . ?
O2 C17 C9 103.61(7) . . ?
O2 C17 H17 110.4 . . ?
O2 C17 C18 107.44(7) . . ?
C9 C17 H17 110.4 . . ?
C18 C17 C9 114.30(8) . . ?
C18 C17 H17 110.4 . . ?
N1 C1 C9 104.77(7) . . ?
C2 C1 N1 101.57(7) . . ?
C2 C1 C9 115.68(8) . . ?
C2 C1 C8 114.67(8) . . ?
C8 C1 N1 107.50(8) . . ?
C8 C1 C9 111.31(8) . . ?
C10 C11 H11 119.3 . . ?
C12 C11 C10 121.49(9) . . ?
C12 C11 H11 119.3 . . ?
C7 C2 C1 108.66(8) . . ?
C7 C2 C3 119.98(10) . . ?
C3 C2 C1 131.33(10) . . ?
O1 C7 C2 113.19(9) . . ?
O1 C7 C6 123.87(10) . . ?
C2 C7 C6 122.91(10) . . ?
C13 C12 H12 120.0 . . ?
C11 C12 C13 120.08(9) . . ?
C11 C12 H12 120.0 . . ?
C19 C18 C17 120.19(9) . . ?
C23 C18 C17 120.22(9) . . ?
C23 C18 C19 119.55(10) . . ?
C1 C8 H8A 109.5 . . ?
C1 C8 H8B 109.5 . . ?
C1 C8 H8C 109.5 . . ?
H8A C8 H8B 109.5 . . ?
H8A C8 H8C 109.5 . . ?
H8B C8 H8C 109.5 . . ?
C10 C16 H16 119.0 . . ?
C10 C16 C15 121.96(9) . . ?
C15 C16 H16 119.0 . . ?
C13 C15 C16 119.45(9) . . ?
C13 C15 H15 120.3 . . ?
C16 C15 H15 120.3 . . ?
C18 C19 H19 119.8 . . ?
C20 C19 C18 120.31(11) . . ?
C20 C19 H19 119.8 . . ?
C18 C23 H23 120.1 . . ?
C18 C23 C22 119.74(11) . . ?
C22 C23 H23 120.1 . . ?
C2 C3 H3 120.8 . . ?
C2 C3 C4 118.41(11) . . ?
C4 C3 H3 120.8 . . ?
C7 C6 H6 121.7 . . ?
C7 C6 C5 116.61(11) . . ?
C5 C6 H6 121.7 . . ?
C19 C20 H20 120.0 . . ?
C21 C20 C19 120.06(12) . . ?
C21 C20 H20 120.0 . . ?
C20 C21 H21 120.1 . . ?
C22 C21 C20 119.86(11) . . ?
C22 C21 H21 120.1 . . ?
C23 C22 H22 119.8 . . ?
C21 C22 C23 120.45(11) . . ?
C21 C22 H22 119.8 . . ?
C6 C5 H5 119.2 . . ?
C4 C5 C6 121.52(11) . . ?
C4 C5 H5 119.2 . . ?
C3 C4 H4 119.7 . . ?
C5 C4 C3 120.56(11) . . ?
C5 C4 H4 119.7 . . ?
O3 C14 H14A 109.5 . . ?
O3 C14 H14B 109.5 . . ?
O3 C14 H14C 109.5 . . ?
H14A C14 H14B 109.5 . . ?
H14A C14 H14C 109.5 . . ?
H14B C14 H14C 109.5 . . ?

loop_
_geom_bond_atom_site_label_1
_geom_bond_atom_site_label_2
_geom_bond_distance
_geom_bond_site_symmetry_2
_geom_bond_publ_flag
O2 N1 1.3887(10) . ?
O2 C17 1.4586(11) . ?
O1 N1 1.5135(11) . ?
O1 C7 1.3700(13) . ?
O3 C13 1.3680(11) . ?
O3 C14 1.4271(13) . ?
N1 C1 1.5225(12) . ?
C10 C9 1.5092(12) . ?
C10 C11 1.3974(13) . ?
C10 C16 1.3906(13) . ?
C9 H9 1.0000 . ?
C9 C17 1.5336(12) . ?
C9 C1 1.5721(13) . ?
C13 C12 1.3959(13) . ?
C13 C15 1.3859(13) . ?
C17 H17 1.0000 . ?
C17 C18 1.5008(13) . ?
C1 C2 1.4997(13) . ?
C1 C8 1.5204(13) . ?
C11 H11 0.9500 . ?
C11 C12 1.3851(13) . ?
C2 C7 1.3799(14) . ?
C2 C3 1.3836(14) . ?
C7 C6 1.3858(14) . ?
C12 H12 0.9500 . ?
C18 C19 1.3956(14) . ?
C18 C23 1.3907(14) . ?
C8 H8A 0.9800 . ?
C8 H8B 0.9800 . ?
C8 H8C 0.9800 . ?
C16 H16 0.9500 . ?
C16 C15 1.3973(14) . ?
C15 H15 0.9500 . ?
C19 H19 0.9500 . ?
C19 C20 1.3880(15) . ?
C23 H23 0.9500 . ?
C23 C22 1.3965(16) . ?
C3 H3 0.9500 . ?
C3 C4 1.3972(17) . ?
C6 H6 0.9500 . ?
C6 C5 1.3920(19) . ?
C20 H20 0.9500 . ?
C20 C21 1.3876(19) . ?
C21 H21 0.9500 . ?
C21 C22 1.383(2) . ?
C22 H22 0.9500 . ?
C5 H5 0.9500 . ?
C5 C4 1.386(2) . ?
C4 H4 0.9500 . ?
C14 H14A 0.9800 . ?
C14 H14B 0.9800 . ?
C14 H14C 0.9800 . ?

loop_
_geom_torsion_atom_site_label_1
_geom_torsion_atom_site_label_2
_geom_torsion_atom_site_label_3
_geom_torsion_atom_site_label_4
_geom_torsion
_geom_torsion_site_symmetry_1
_geom_torsion_site_symmetry_2
_geom_torsion_site_symmetry_3
_geom_torsion_site_symmetry_4
_geom_torsion_publ_flag
O2 N1 C1 C9 -14.33(9) . . . . ?
O2 N1 C1 C2 -135.09(7) . . . . ?
O2 N1 C1 C8 104.16(8) . . . . ?
O2 C17 C18 C19 38.70(11) . . . . ?
O2 C17 C18 C23 -143.48(9) . . . . ?
O1 N1 C1 C9 96.12(7) . . . . ?
O1 N1 C1 C2 -24.64(8) . . . . ?
O1 N1 C1 C8 -145.39(7) . . . . ?
O1 C7 C6 C5 -177.12(9) . . . . ?
O3 C13 C12 C11 179.01(9) . . . . ?
O3 C13 C15 C16 179.81(10) . . . . ?
N1 O2 C17 C9 -37.57(9) . . . . ?
N1 O2 C17 C18 -158.89(7) . . . . ?
N1 O1 C7 C2 -15.52(10) . . . . ?
N1 O1 C7 C6 162.89(9) . . . . ?
N1 C1 C2 C7 16.39(10) . . . . ?
N1 C1 C2 C3 -161.71(10) . . . . ?
C10 C9 C17 O2 153.39(7) . . . . ?
C10 C9 C17 C18 -90.01(10) . . . . ?
C10 C9 C1 N1 -135.43(8) . . . . ?
C10 C9 C1 C2 -24.52(11) . . . . ?
C10 C9 C1 C8 108.68(9) . . . . ?
C10 C11 C12 C13 1.53(16) . . . . ?
C10 C16 C15 C13 0.90(16) . . . . ?
C9 C10 C11 C12 178.57(9) . . . . ?
C9 C10 C16 C15 -179.76(9) . . . . ?
C9 C17 C18 C19 -75.66(11) . . . . ?
C9 C17 C18 C23 102.16(10) . . . . ?
C9 C1 C2 C7 -96.39(9) . . . . ?
C9 C1 C2 C3 85.51(13) . . . . ?
C17 O2 N1 O1 -77.78(8) . . . . ?
C17 O2 N1 C1 32.79(9) . . . . ?
C17 C9 C1 N1 -7.67(9) . . . . ?
C17 C9 C1 C2 103.24(9) . . . . ?
C17 C9 C1 C8 -123.55(8) . . . . ?
C17 C18 C19 C20 179.00(9) . . . . ?
C17 C18 C23 C22 -177.67(9) . . . . ?
C1 C9 C17 O2 25.84(9) . . . . ?
C1 C9 C17 C18 142.44(8) . . . . ?
C1 C2 C7 O1 -0.78(11) . . . . ?
C1 C2 C7 C6 -179.21(9) . . . . ?
C1 C2 C3 C4 177.70(10) . . . . ?
C11 C10 C9 C17 154.57(9) . . . . ?
C11 C10 C9 C1 -84.34(10) . . . . ?
C11 C10 C16 C15 -0.34(15) . . . . ?
C2 C7 C6 C5 1.14(16) . . . . ?
C2 C3 C4 C5 0.96(17) . . . . ?
C7 O1 N1 O2 136.97(7) . . . . ?
C7 O1 N1 C1 25.15(9) . . . . ?
C7 C2 C3 C4 -0.22(16) . . . . ?
C7 C6 C5 C4 -0.37(17) . . . . ?
C12 C13 C15 C16 -0.26(15) . . . . ?
C18 C19 C20 C21 -1.31(16) . . . . ?
C18 C23 C22 C21 -1.38(17) . . . . ?
C8 C1 C2 C7 131.97(9) . . . . ?
C8 C1 C2 C3 -46.13(14) . . . . ?
C16 C10 C9 C17 -26.02(13) . . . . ?
C16 C10 C9 C1 95.08(11) . . . . ?
C16 C10 C11 C12 -0.88(15) . . . . ?
C15 C13 C12 C11 -0.93(16) . . . . ?
C19 C18 C23 C22 0.17(15) . . . . ?
C19 C20 C21 C22 0.10(17) . . . . ?
C23 C18 C19 C20 1.16(15) . . . . ?
C3 C2 C7 O1 177.57(9) . . . . ?
C3 C2 C7 C6 -0.86(15) . . . . ?
C6 C5 C4 C3 -0.66(18) . . . . ?
C20 C21 C22 C23 1.24(18) . . . . ?
C14 O3 C13 C12 -168.45(10) . . . . ?
C14 O3 C13 C15 11.48(15) . . . . ?
